data_7004279
loop_
_publ_author_name
'Bruce, Michael I.'
'Cole, Marcus L.'
'Fung, Ricky S. C.'
'Forsyth, Craig M.'
'Hilder, Matthias'
'Junk, Peter C.'
'Konstas, Kristina'

_publ_section_title
;
 The reactivity of N-heterocyclic carbenes and their precursors with
 [Ru3(CO)12]
;
_journal_issue 31
_journal_name_full 'Dalton Transactions'
_journal_page_first 4118
_journal_page_last 4128
_journal_paper_doi 10.1039/B805012K
_journal_year 2008
_chemical_compound_source THF-Hexane
_chemical_formula_moiety 'C21 H24 N4 O7 Ru3 S2'
_chemical_formula_sum 'C21 H24 N4 O7 Ru3 S2'
_chemical_formula_weight 811.77
_chemical_melting_point 580(3)
_chemical_name_common '[Ru3S2(CO)7(IMeMe)2]'
_space_group_IT_number 2
_symmetry_cell_setting triclinic
_symmetry_Int_Tables_number 2
_symmetry_space_group_name_Hall '-P 1'
_symmetry_space_group_name_H-M 'P -1'
_atom_sites_solution_hydrogens geom
_atom_sites_solution_primary direct
_atom_sites_solution_secondary difmap
_audit_creation_method SHELXL-97
_cell_angle_alpha 64.0540(10)
_cell_angle_beta 69.5140(10)
_cell_angle_gamma 63.2560(10)
_cell_formula_units_Z 2
_cell_length_a 10.8571(3)
_cell_length_b 12.0289(4)
_cell_length_c 13.4641(6)
_cell_measurement_temperature 123(2)
_cell_volume 1386.12(9)
_computing_cell_refinement DENZO-SMN
_computing_data_collection 'Nonius Collect'
_computing_data_reduction X-Seed
_computing_molecular_graphics 'X-Seed / POV-Ray'
_computing_publication_material 'Microsoft Office 2000'
_computing_structure_refinement 'SHELXL-97 (Sheldrick, 1997)'
_computing_structure_solution 'SHELXS-97 (Sheldrick, 1990)'
_diffrn_ambient_temperature 123(2)
_diffrn_measured_fraction_theta_full 0.997
_diffrn_measured_fraction_theta_max 0.997
_diffrn_measurement_device_type 'Nonius Kappa CCD'
_diffrn_measurement_method 'psi and omega scans'
_diffrn_radiation_monochromator graphite
_diffrn_radiation_probe x-ray
_diffrn_radiation_type MoK\a
_diffrn_radiation_wavelength 0.71073
_diffrn_reflns_av_R_equivalents 0.0395
_diffrn_reflns_av_sigmaI/netI 0.0526
_diffrn_reflns_limit_h_max 14
_diffrn_reflns_limit_h_min -14
_diffrn_reflns_limit_k_max 15
_diffrn_reflns_limit_k_min -15
_diffrn_reflns_limit_l_max 17
_diffrn_reflns_limit_l_min -17
_diffrn_reflns_number 21697
_diffrn_reflns_theta_full 27.50
_diffrn_reflns_theta_max 27.50
_diffrn_reflns_theta_min 1.71
_diffrn_source 'fine-focus sealed tube'
_exptl_absorpt_coefficient_mu 1.810
_exptl_absorpt_correction_T_max 0.6127
_exptl_absorpt_correction_T_min 0.5313
_exptl_absorpt_correction_type empirical
_exptl_absorpt_process_details 'performed as part of the DENZO-SMN package'
_exptl_crystal_colour yellow-orange
_exptl_crystal_density_diffrn 1.945
_exptl_crystal_density_method none
_exptl_crystal_description block
_exptl_crystal_F_000 796
_exptl_crystal_size_max 0.40
_exptl_crystal_size_mid 0.40
_exptl_crystal_size_min 0.30
_refine_diff_density_max 1.359
_refine_diff_density_min -2.355
_refine_diff_density_rms 0.547
_refine_ls_extinction_method none
_refine_ls_goodness_of_fit_ref 1.209
_refine_ls_hydrogen_treatment constr
_refine_ls_matrix_type full
_refine_ls_number_parameters 342
_refine_ls_number_reflns 6345
_refine_ls_number_restraints 0
_refine_ls_restrained_S_all 1.209
_refine_ls_R_factor_all 0.0764
_refine_ls_R_factor_gt 0.0475
_refine_ls_shift/su_max 0.002
_refine_ls_shift/su_mean 0.000
_refine_ls_structure_factor_coef Fsqd
_refine_ls_weighting_details 'calc w=1/[\s^2^(Fo^2^)+(0.0960P)^2^+0.0000P] where P=(Fo^2^+2Fc^2^)/3'
_refine_ls_weighting_scheme calc
_refine_ls_wR_factor_gt 0.1177
_refine_ls_wR_factor_ref 0.1646
_reflns_number_gt 5082
_reflns_number_total 6345
_reflns_threshold_expression >2sigma(I)
_cod_data_source_file B805012K.txt
_cod_data_source_block Compound_6.cif
_cod_depositor_comments
;
  Moved the _audit_creation_method data item out of the loop.

  Antanas Vaitkus,
  2019-03-01

The following automatic conversions were performed:

'_chemical_melting_point' value '578-583' was changed to '580(3)' -
the average value was taken and precision was estimated.

Automatic conversion script
Id: cif_fix_values 1646 2011-03-28 12:23:43Z adriana 
;
_cod_database_code 7004279

loop_
_symmetry_equiv_pos_as_xyz
'x, y, z'
'-x, -y, -z'

loop_
_atom_site_label
_atom_site_type_symbol
_atom_site_fract_x
_atom_site_fract_y
_atom_site_fract_z
_atom_site_U_iso_or_equiv
_atom_site_adp_type
_atom_site_occupancy
_atom_site_symmetry_multiplicity
_atom_site_calc_flag
_atom_site_refinement_flags
_atom_site_disorder_assembly
_atom_site_disorder_group
Ru1 Ru 0.73492(5) 0.72927(5) 0.72456(4) 0.01952(16) Uani 1 1 d . . .
Ru2 Ru 0.88434(5) 0.46123(5) 0.82671(4) 0.01714(15) Uani 1 1 d . . .
Ru3 Ru 0.60617(5) 0.61860(5) 0.66434(4) 0.01762(15) Uani 1 1 d . . .
S1 S 0.85343(16) 0.56064(14) 0.63651(13) 0.0176(3) Uani 1 1 d . . .
S2 S 0.63317(16) 0.56334(15) 0.85235(13) 0.0188(3) Uani 1 1 d . . .
O1 O 0.9173(6) 0.8789(5) 0.5379(5) 0.0471(15) Uani 1 1 d . . .
O2 O 0.7823(7) 0.7616(6) 0.9196(5) 0.0464(15) Uani 1 1 d . . .
O3 O 0.4475(6) 0.9475(5) 0.6950(5) 0.0507(16) Uani 1 1 d . . .
O4 O 1.1983(5) 0.3968(5) 0.7699(4) 0.0368(13) Uani 1 1 d . . .
O5 O 0.8943(6) 0.4194(5) 1.0633(4) 0.0383(13) Uani 1 1 d . . .
O6 O 0.6121(5) 0.7558(5) 0.4134(4) 0.0337(12) Uani 1 1 d . . .
O7 O 0.2876(5) 0.7383(6) 0.7118(4) 0.0441(14) Uani 1 1 d . . .
N1 N 0.8241(5) 0.2006(5) 0.9467(4) 0.0184(11) Uani 1 1 d . . .
N2 N 0.9607(6) 0.2007(5) 0.7867(4) 0.0214(12) Uani 1 1 d . . .
N3 N 0.5450(6) 0.3583(5) 0.7659(4) 0.0211(11) Uani 1 1 d . . .
N4 N 0.6815(5) 0.3722(5) 0.6038(4) 0.0196(11) Uani 1 1 d . . .
C1 C 0.8918(7) 0.2747(6) 0.8559(5) 0.0211(13) Uani 1 1 d . . .
C2 C 0.8486(7) 0.0824(6) 0.9350(6) 0.0236(14) Uani 1 1 d . . .
C3 C 0.9331(8) 0.0834(6) 0.8353(6) 0.0265(15) Uani 1 1 d . . .
C4 C 0.7363(8) 0.2366(7) 1.0448(6) 0.0321(17) Uani 1 1 d . . .
H4A H 0.7956 0.2169 1.0953 0.048 Uiso 1 1 calc R . .
H4B H 0.6731 0.1861 1.0841 0.048 Uiso 1 1 calc R . .
H4C H 0.6808 0.3313 1.0214 0.048 Uiso 1 1 calc R . .
C5 C 0.7912(8) -0.0189(6) 1.0224(6) 0.0315(17) Uani 1 1 d . . .
H5A H 0.8248 -0.0950 0.9978 0.047 Uiso 1 1 calc R . .
H5B H 0.6883 0.0182 1.0351 0.047 Uiso 1 1 calc R . .
H5C H 0.8223 -0.0473 1.0926 0.047 Uiso 1 1 calc R . .
C6 C 0.9946(9) -0.0148(7) 0.7752(7) 0.039(2) Uani 1 1 d . . .
H6A H 0.9718 -0.0943 0.8246 0.059 Uiso 1 1 calc R . .
H6B H 1.0969 -0.0382 0.7545 0.059 Uiso 1 1 calc R . .
H6C H 0.9554 0.0239 0.7070 0.059 Uiso 1 1 calc R . .
C7 C 1.0527(8) 0.2332(7) 0.6792(6) 0.0301(16) Uani 1 1 d . . .
H7A H 1.0075 0.2526 0.6190 0.045 Uiso 1 1 calc R . .
H7B H 1.1413 0.1582 0.6779 0.045 Uiso 1 1 calc R . .
H7C H 1.0715 0.3107 0.6677 0.045 Uiso 1 1 calc R . .
C8 C 0.6093(7) 0.4387(6) 0.6782(5) 0.0193(13) Uani 1 1 d . . .
C9 C 0.5749(7) 0.2449(6) 0.7453(6) 0.0249(15) Uani 1 1 d . . .
C10 C 0.6615(7) 0.2532(6) 0.6433(6) 0.0225(14) Uani 1 1 d . . .
C11 C 0.4529(8) 0.3846(7) 0.8668(6) 0.0311(16) Uani 1 1 d . . .
H11A H 0.4916 0.3148 0.9328 0.047 Uiso 1 1 calc R . .
H11B H 0.3598 0.3867 0.8716 0.047 Uiso 1 1 calc R . .
H11C H 0.4450 0.4700 0.8646 0.047 Uiso 1 1 calc R . .
C12 C 0.5180(8) 0.1401(7) 0.8255(6) 0.0326(17) Uani 1 1 d . . .
H12A H 0.5497 0.0704 0.7934 0.049 Uiso 1 1 calc R . .
H12B H 0.4152 0.1776 0.8400 0.049 Uiso 1 1 calc R . .
H12C H 0.5515 0.1027 0.8961 0.049 Uiso 1 1 calc R . .
C13 C 0.7231(7) 0.1614(7) 0.5778(6) 0.0301(16) Uani 1 1 d . . .
H13A H 0.8258 0.1297 0.5656 0.045 Uiso 1 1 calc R . .
H13B H 0.6931 0.2081 0.5049 0.045 Uiso 1 1 calc R . .
H13C H 0.6909 0.0861 0.6196 0.045 Uiso 1 1 calc R . .
C14 C 0.7644(7) 0.4204(7) 0.4918(5) 0.0285(15) Uani 1 1 d . . .
H14A H 0.7025 0.4737 0.4366 0.043 Uiso 1 1 calc R . .
H14B H 0.8375 0.3449 0.4701 0.043 Uiso 1 1 calc R . .
H14C H 0.8082 0.4745 0.4942 0.043 Uiso 1 1 calc R . .
C15 C 0.8470(8) 0.8250(6) 0.6089(6) 0.0302(16) Uani 1 1 d . . .
C16 C 0.7702(8) 0.7457(7) 0.8467(6) 0.0324(17) Uani 1 1 d . . .
C17 C 0.5557(8) 0.8639(7) 0.6998(6) 0.0323(17) Uani 1 1 d . . .
C18 C 1.0806(7) 0.4207(6) 0.7898(5) 0.0230(14) Uani 1 1 d . . .
C19 C 0.8899(7) 0.4319(6) 0.9755(6) 0.0255(15) Uani 1 1 d . . .
C20 C 0.6089(7) 0.7007(6) 0.5077(6) 0.0240(14) Uani 1 1 d . . .
C21 C 0.4072(8) 0.6927(7) 0.6947(6) 0.0283(16) Uani 1 1 d . . .

loop_
_atom_site_aniso_label
_atom_site_aniso_U_11
_atom_site_aniso_U_22
_atom_site_aniso_U_33
_atom_site_aniso_U_23
_atom_site_aniso_U_13
_atom_site_aniso_U_12
Ru1 0.0231(3) 0.0141(3) 0.0229(3) -0.0089(2) 0.0014(2) -0.0096(2)
Ru2 0.0187(3) 0.0163(3) 0.0177(3) -0.0067(2) -0.0005(2) -0.0085(2)
Ru3 0.0179(3) 0.0164(3) 0.0189(3) -0.0077(2) -0.0004(2) -0.0069(2)
S1 0.0198(8) 0.0155(7) 0.0173(7) -0.0066(6) 0.0008(6) -0.0084(6)
S2 0.0197(8) 0.0190(8) 0.0187(8) -0.0094(6) 0.0029(6) -0.0097(6)
O1 0.054(4) 0.032(3) 0.050(3) -0.022(3) 0.024(3) -0.029(3)
O2 0.068(4) 0.058(4) 0.037(3) -0.030(3) 0.002(3) -0.038(3)
O3 0.038(3) 0.023(3) 0.080(5) -0.018(3) -0.011(3) -0.001(3)
O4 0.019(3) 0.057(3) 0.032(3) -0.016(3) 0.000(2) -0.014(2)
O5 0.039(3) 0.061(4) 0.027(3) -0.020(3) -0.001(2) -0.028(3)
O6 0.036(3) 0.032(3) 0.023(3) 0.001(2) -0.006(2) -0.013(2)
O7 0.019(3) 0.061(4) 0.038(3) -0.024(3) -0.002(2) 0.002(3)
N1 0.021(3) 0.019(3) 0.016(3) -0.003(2) -0.004(2) -0.011(2)
N2 0.025(3) 0.015(3) 0.023(3) -0.005(2) -0.009(2) -0.003(2)
N3 0.027(3) 0.023(3) 0.020(3) -0.008(2) -0.003(2) -0.014(2)
N4 0.020(3) 0.018(3) 0.022(3) -0.008(2) -0.002(2) -0.007(2)
C1 0.021(3) 0.021(3) 0.020(3) -0.005(3) -0.005(3) -0.007(3)
C2 0.025(4) 0.022(3) 0.026(4) -0.004(3) -0.012(3) -0.009(3)
C3 0.036(4) 0.013(3) 0.032(4) -0.005(3) -0.019(3) -0.003(3)
C4 0.036(4) 0.026(4) 0.026(4) -0.007(3) 0.004(3) -0.015(3)
C5 0.043(4) 0.017(3) 0.039(4) 0.003(3) -0.018(4) -0.018(3)
C6 0.062(6) 0.016(4) 0.039(4) -0.009(3) -0.021(4) -0.005(3)
C7 0.032(4) 0.026(4) 0.025(4) -0.011(3) 0.002(3) -0.007(3)
C8 0.022(3) 0.019(3) 0.018(3) -0.006(3) -0.004(3) -0.008(3)
C9 0.027(4) 0.023(3) 0.032(4) -0.003(3) -0.013(3) -0.015(3)
C10 0.021(3) 0.019(3) 0.033(4) -0.012(3) -0.009(3) -0.005(3)
C11 0.045(5) 0.038(4) 0.022(4) -0.010(3) 0.000(3) -0.030(4)
C12 0.041(4) 0.026(4) 0.033(4) 0.000(3) -0.009(3) -0.022(3)
C13 0.029(4) 0.023(4) 0.044(4) -0.018(3) -0.007(3) -0.007(3)
C14 0.034(4) 0.028(4) 0.023(3) -0.012(3) 0.002(3) -0.013(3)
C15 0.038(4) 0.018(3) 0.035(4) -0.017(3) 0.006(3) -0.013(3)
C16 0.041(5) 0.025(4) 0.032(4) -0.010(3) 0.005(3) -0.022(3)
C17 0.039(5) 0.017(4) 0.037(4) -0.006(3) -0.003(3) -0.014(3)
C18 0.032(4) 0.025(3) 0.013(3) -0.003(3) -0.003(3) -0.015(3)
C19 0.022(4) 0.026(4) 0.031(4) -0.010(3) -0.002(3) -0.013(3)
C20 0.020(3) 0.020(3) 0.035(4) -0.012(3) -0.004(3) -0.007(3)
C21 0.034(4) 0.026(4) 0.024(4) -0.008(3) -0.005(3) -0.010(3)

loop_
_atom_type_symbol
_atom_type_description
_atom_type_scat_dispersion_real
_atom_type_scat_dispersion_imag
_atom_type_scat_source
C C 0.0033 0.0016 'International Tables Vol C Tables 4.2.6.8 and 6.1.1.4'
N N 0.0061 0.0033 'International Tables Vol C Tables 4.2.6.8 and 6.1.1.4'
H H 0.0000 0.0000 'International Tables Vol C Tables 4.2.6.8 and 6.1.1.4'
O O 0.0106 0.0060 'International Tables Vol C Tables 4.2.6.8 and 6.1.1.4'
S S 0.1246 0.1234 'International Tables Vol C Tables 4.2.6.8 and 6.1.1.4'
Ru Ru -1.2594 0.8363 'International Tables Vol C Tables 4.2.6.8 and 6.1.1.4'

loop_
_geom_angle_atom_site_label_1
_geom_angle_atom_site_label_2
_geom_angle_atom_site_label_3
_geom_angle
_geom_angle_site_symmetry_1
_geom_angle_site_symmetry_3
_geom_angle_publ_flag
C15 Ru1 C17 97.3(3) . . ?
C15 Ru1 C16 95.9(3) . . ?
C17 Ru1 C16 104.1(3) . . ?
C15 Ru1 S2 165.4(2) . . ?
C17 Ru1 S2 93.0(2) . . ?
C16 Ru1 S2 91.5(2) . . ?
C15 Ru1 S1 87.4(2) . . ?
C17 Ru1 S1 123.6(2) . . ?
C16 Ru1 S1 131.4(2) . . ?
S2 Ru1 S1 78.33(5) . . ?
C15 Ru1 Ru3 118.3(2) . . ?
C17 Ru1 Ru3 75.8(2) . . ?
C16 Ru1 Ru3 145.7(2) . . ?
S2 Ru1 Ru3 54.59(4) . . ?
S1 Ru1 Ru3 53.80(4) . . ?
C15 Ru1 Ru2 114.5(2) . . ?
C17 Ru1 Ru2 147.0(2) . . ?
C16 Ru1 Ru2 82.0(2) . . ?
S2 Ru1 Ru2 54.10(4) . . ?
S1 Ru1 Ru2 53.49(4) . . ?
Ru3 Ru1 Ru2 81.384(19) . . ?
C18 Ru2 C19 88.6(3) . . ?
C18 Ru2 C1 96.1(3) . . ?
C19 Ru2 C1 96.6(3) . . ?
C18 Ru2 S1 94.73(19) . . ?
C19 Ru2 S1 164.0(2) . . ?
C1 Ru2 S1 98.56(18) . . ?
C18 Ru2 S2 167.0(2) . . ?
C19 Ru2 S2 94.1(2) . . ?
C1 Ru2 S2 96.18(18) . . ?
S1 Ru2 S2 79.36(5) . . ?
C18 Ru2 Ru1 112.74(19) . . ?
C19 Ru2 Ru1 109.5(2) . . ?
C1 Ru2 Ru1 140.83(17) . . ?
S1 Ru2 Ru1 54.88(4) . . ?
S2 Ru2 Ru1 54.45(4) . . ?
C20 Ru3 C21 90.6(3) . . ?
C20 Ru3 C8 97.1(3) . . ?
C21 Ru3 C8 93.7(3) . . ?
C20 Ru3 S1 91.8(2) . . ?
C21 Ru3 S1 168.3(2) . . ?
C8 Ru3 S1 97.29(18) . . ?
C20 Ru3 S2 162.4(2) . . ?
C21 Ru3 S2 95.4(2) . . ?
C8 Ru3 S2 98.95(17) . . ?
S1 Ru3 S2 79.12(5) . . ?
C20 Ru3 Ru1 107.8(2) . . ?
C21 Ru3 Ru1 113.3(2) . . ?
C8 Ru3 Ru1 142.28(17) . . ?
S1 Ru3 Ru1 55.12(4) . . ?
S2 Ru3 Ru1 54.63(4) . . ?
Ru2 S1 Ru3 100.18(6) . . ?
Ru2 S1 Ru1 71.63(5) . . ?
Ru3 S1 Ru1 71.08(4) . . ?
Ru2 S2 Ru3 98.79(6) . . ?
Ru2 S2 Ru1 71.45(5) . . ?
Ru3 S2 Ru1 70.78(5) . . ?
C1 N1 C2 111.7(5) . . ?
C1 N1 C4 125.4(5) . . ?
C2 N1 C4 122.8(5) . . ?
C1 N2 C3 110.2(6) . . ?
C1 N2 C7 126.8(6) . . ?
C3 N2 C7 123.0(6) . . ?
C8 N3 C9 110.8(5) . . ?
C8 N3 C11 126.8(5) . . ?
C9 N3 C11 122.4(5) . . ?
C8 N4 C10 111.2(5) . . ?
C8 N4 C14 126.0(5) . . ?
C10 N4 C14 122.7(5) . . ?
N1 C1 N2 104.2(5) . . ?
N1 C1 Ru2 127.6(5) . . ?
N2 C1 Ru2 128.1(5) . . ?
C3 C2 N1 106.0(6) . . ?
C3 C2 C5 130.6(7) . . ?
N1 C2 C5 123.4(6) . . ?
C2 C3 N2 107.8(6) . . ?
C2 C3 C6 131.3(7) . . ?
N2 C3 C6 120.9(7) . . ?
N4 C8 N3 104.7(5) . . ?
N4 C8 Ru3 127.6(5) . . ?
N3 C8 Ru3 127.7(4) . . ?
C10 C9 N3 107.0(6) . . ?
C10 C9 C12 130.2(6) . . ?
N3 C9 C12 122.9(6) . . ?
C9 C10 N4 106.4(6) . . ?
C9 C10 C13 130.3(6) . . ?
N4 C10 C13 123.3(6) . . ?
O1 C15 Ru1 177.6(6) . . ?
O2 C16 Ru1 175.4(7) . . ?
O3 C17 Ru1 172.6(7) . . ?
O4 C18 Ru2 178.4(6) . . ?
O5 C19 Ru2 177.0(6) . . ?
O6 C20 Ru3 176.1(6) . . ?
O7 C21 Ru3 179.3(7) . . ?

loop_
_geom_bond_atom_site_label_1
_geom_bond_atom_site_label_2
_geom_bond_distance
_geom_bond_site_symmetry_2
_geom_bond_publ_flag
Ru1 C15 1.897(7) . ?
Ru1 C17 1.915(8) . ?
Ru1 C16 1.918(8) . ?
Ru1 S2 2.4111(16) . ?
Ru1 S1 2.4213(16) . ?
Ru1 Ru3 2.7920(7) . ?
Ru1 Ru2 2.8094(7) . ?
Ru2 C18 1.887(7) . ?
Ru2 C19 1.894(7) . ?
Ru2 C1 2.069(6) . ?
Ru2 S1 2.3793(16) . ?
Ru2 S2 2.4004(17) . ?
Ru3 C20 1.893(7) . ?
Ru3 C21 1.897(8) . ?
Ru3 C8 2.075(6) . ?
Ru3 S1 2.3818(16) . ?
Ru3 S2 2.4098(16) . ?
O1 C15 1.144(8) . ?
O2 C16 1.139(9) . ?
O3 C17 1.152(9) . ?
O4 C18 1.134(8) . ?
O5 C19 1.140(8) . ?
O6 C20 1.144(8) . ?
O7 C21 1.140(9) . ?
N1 C1 1.355(8) . ?
N1 C2 1.393(8) . ?
N1 C4 1.445(8) . ?
N2 C1 1.364(8) . ?
N2 C3 1.395(9) . ?
N2 C7 1.445(9) . ?
N3 C8 1.359(8) . ?
N3 C9 1.383(8) . ?
N3 C11 1.445(8) . ?
N4 C8 1.358(8) . ?
N4 C10 1.383(8) . ?
N4 C14 1.475(8) . ?
C2 C3 1.334(10) . ?
C2 C5 1.475(9) . ?
C3 C6 1.497(9) . ?
C9 C10 1.357(10) . ?
C9 C12 1.476(9) . ?
C10 C13 1.489(9) . ?
